data_1550704
loop_
_publ_author_name
'Li, Yin-Xiang'
'Zhang, He'
'Yu, Mengna'
'Wang, Sha-Sha'
'Liu, Yi-Ran'
'Lin, Dongqing'
'Xie, Linghai'
'Lin, Zong-Qiong'
'Huang, Wei'

_publ_section_title
;
 Supramolecular Steric Hindrance Effect on Morphologies and Photophysical
 Behaviors of Spirocyclic Aromatic Hydrocarbon Nanocrystals
;
_journal_name_full Nanoscale
_journal_paper_doi 10.1039/C9NR01064E
_journal_year 2019
_chemical_formula_sum 'C41 H24 O'
_chemical_formula_weight 532.60
_chemical_name_systematic
; 
 ? 
;
_space_group_IT_number 2
_symmetry_cell_setting triclinic
_symmetry_space_group_name_Hall '-P 1'
_symmetry_space_group_name_H-M 'P -1'
_atom_sites_solution_hydrogens geom
_atom_sites_solution_primary direct
_atom_sites_solution_secondary difmap
_audit_creation_method SHELXL-97
_cell_angle_alpha 86.212(16)
_cell_angle_beta 79.334(15)
_cell_angle_gamma 64.024(15)
_cell_formula_units_Z 2
_cell_length_a 8.821(10)
_cell_length_b 9.062(10)
_cell_length_c 20.85(2)
_cell_measurement_reflns_used 837
_cell_measurement_temperature 273(2)
_cell_measurement_theta_max 20.89
_cell_measurement_theta_min 2.50
_cell_volume 1472(3)
_computing_structure_refinement 'SHELXL-97 (Sheldrick, 1997)'
_computing_structure_solution 'SHELXS-97 (Sheldrick, 1990)'
_diffrn_ambient_temperature 273(2)
_diffrn_measured_fraction_theta_full 0.980
_diffrn_measured_fraction_theta_max 0.980
_diffrn_measurement_device_type 'CCD area detector'
_diffrn_measurement_method 'phi and omega scans'
_diffrn_radiation_monochromator graphite
_diffrn_radiation_source 'fine-focus sealed tube'
_diffrn_radiation_type MoK\a
_diffrn_radiation_wavelength 0.71073
_diffrn_reflns_av_R_equivalents 0.0361
_diffrn_reflns_av_sigmaI/netI 0.0780
_diffrn_reflns_limit_h_max 10
_diffrn_reflns_limit_h_min -10
_diffrn_reflns_limit_k_max 10
_diffrn_reflns_limit_k_min -10
_diffrn_reflns_limit_l_max 24
_diffrn_reflns_limit_l_min -24
_diffrn_reflns_number 7468
_diffrn_reflns_theta_full 25.00
_diffrn_reflns_theta_max 25.00
_diffrn_reflns_theta_min 2.50
_exptl_absorpt_coefficient_mu 0.071
_exptl_absorpt_correction_T_max 0.9909
_exptl_absorpt_correction_T_min 0.9895
_exptl_absorpt_correction_type multi-scan
_exptl_crystal_density_diffrn 1.202
_exptl_crystal_density_method 'not measured'
_exptl_crystal_F_000 556
_exptl_crystal_size_max 0.15
_exptl_crystal_size_mid 0.14
_exptl_crystal_size_min 0.13
_refine_diff_density_max 0.229
_refine_diff_density_min -0.227
_refine_diff_density_rms 0.054
_refine_ls_extinction_coef 0.015(2)
_refine_ls_extinction_expression Fc^*^=kFc[1+0.001xFc^2^\l^3^/sin(2\q)]^-1/4^
_refine_ls_extinction_method SHELXL
_refine_ls_goodness_of_fit_ref 1.067
_refine_ls_hydrogen_treatment constr
_refine_ls_matrix_type full
_refine_ls_number_parameters 380
_refine_ls_number_reflns 5090
_refine_ls_number_restraints 0
_refine_ls_restrained_S_all 1.067
_refine_ls_R_factor_all 0.1196
_refine_ls_R_factor_gt 0.0623
_refine_ls_shift/su_max 0.000
_refine_ls_shift/su_mean 0.000
_refine_ls_structure_factor_coef Fsqd
_refine_ls_weighting_details 'calc w=1/[\s^2^(Fo^2^)+(0.0710P)^2^+0.0000P] where P=(Fo^2^+2Fc^2^)/3'
_refine_ls_weighting_scheme calc
_refine_ls_wR_factor_gt 0.1593
_refine_ls_wR_factor_ref 0.1794
_reflns_number_gt 2590
_reflns_number_total 5090
_reflns_threshold_expression >2sigma(I)
_cod_data_source_file c9nr01064e3.cif
_cod_data_source_block lzq4_0m
_cod_depositor_comments
;
The following automatic conversions were performed:

'_symmetry_cell_setting' value 'Triclinic' changed to 'triclinic'
according to
/home/data/users/saulius/crontab/automatic-downloads/rss-feeds/RSC/lib/dictionaries/cif_core.dic
dictionary named 'cif_core.dic' version 2.4.2 from 2011-04-26.

Automatic conversion script
Id: cif_fix_values 4973 2017-02-22 13:04:09Z antanas 
;
_cod_original_sg_symbol_H-M 'P-1   '
_cod_database_code 1550704

loop_
_symmetry_equiv_pos_as_xyz
'x, y, z'
'-x, -y, -z'

loop_
_atom_site_label
_atom_site_type_symbol
_atom_site_fract_x
_atom_site_fract_y
_atom_site_fract_z
_atom_site_U_iso_or_equiv
_atom_site_adp_type
_atom_site_occupancy
_atom_site_symmetry_multiplicity
_atom_site_calc_flag
_atom_site_refinement_flags
C1 C 0.7259(4) 0.3419(4) 0.16019(14) 0.0433(8) Uani 1 1 d .
C2 C 0.8926(4) 0.3258(4) 0.14155(15) 0.0557(9) Uani 1 1 d .
H2 H 0.9848 0.2224 0.1396 0.067 Uiso 1 1 calc R
C3 C 0.9208(5) 0.4617(5) 0.12611(16) 0.0636(10) Uani 1 1 d .
H3 H 1.0317 0.4516 0.1133 0.076 Uiso 1 1 calc R
C4 C 0.7830(5) 0.6136(5) 0.12971(17) 0.0636(10) Uani 1 1 d .
H4 H 0.8005 0.7071 0.1195 0.076 Uiso 1 1 calc R
C5 C 0.6202(4) 0.6272(4) 0.14837(16) 0.0560(9) Uani 1 1 d .
H5 H 0.5285 0.7308 0.1504 0.067 Uiso 1 1 calc R
C6 C 0.5875(4) 0.4918(4) 0.16430(13) 0.0384(7) Uani 1 1 d .
C7 C 0.4060(4) 0.5117(3) 0.18432(13) 0.0374(7) Uani 1 1 d .
C8 C 0.4064(4) 0.3488(4) 0.20528(13) 0.0402(8) Uani 1 1 d .
C9 C 0.2541(4) 0.3389(4) 0.23240(16) 0.0561(9) Uani 1 1 d .
H9 H 0.1518 0.4341 0.2369 0.067 Uiso 1 1 calc R
C10 C 0.2510(5) 0.1935(5) 0.25251(19) 0.0743(11) Uani 1 1 d .
H10 H 0.1478 0.1906 0.2706 0.089 Uiso 1 1 calc R
C11 C 0.4016(6) 0.0510(5) 0.24591(18) 0.0710(11) Uani 1 1 d .
H11 H 0.4003 -0.0485 0.2593 0.085 Uiso 1 1 calc R
C12 C 0.5534(5) 0.0568(4) 0.21955(16) 0.0619(10) Uani 1 1 d .
H12 H 0.6556 -0.0385 0.2152 0.074 Uiso 1 1 calc R
C13 C 0.5533(4) 0.2058(4) 0.19941(14) 0.0455(8) Uani 1 1 d .
C14 C 0.3018(4) 0.5885(4) 0.12919(14) 0.0401(8) Uani 1 1 d .
C15 C 0.3325(4) 0.5262(4) 0.06716(15) 0.0481(8) Uani 1 1 d .
H15 H 0.4241 0.4252 0.0544 0.058 Uiso 1 1 calc R
C16 C 0.2242(4) 0.6169(4) 0.02385(15) 0.0549(9) Uani 1 1 d .
H16 H 0.2423 0.5757 -0.0180 0.066 Uiso 1 1 calc R
C17 C 0.0895(4) 0.7684(4) 0.04274(16) 0.0543(9) Uani 1 1 d .
H17 H 0.0183 0.8280 0.0133 0.065 Uiso 1 1 calc R
C18 C 0.0595(4) 0.8323(4) 0.10486(15) 0.0495(9) Uani 1 1 d .
H18 H -0.0301 0.9346 0.1171 0.059 Uiso 1 1 calc R
C19 C 0.1661(4) 0.7403(4) 0.14874(14) 0.0404(8) Uani 1 1 d .
C20 C 0.1667(4) 0.7747(4) 0.21655(14) 0.0398(8) Uani 1 1 d .
C21 C 0.0609(4) 0.9041(4) 0.25914(15) 0.0464(8) Uani 1 1 d .
H21 H -0.0309 0.9930 0.2458 0.056 Uiso 1 1 calc R
C22 C 0.0928(4) 0.9002(4) 0.32178(15) 0.0481(9) Uani 1 1 d .
H22 H 0.0217 0.9881 0.3501 0.058 Uiso 1 1 calc R
C23 C 0.2288(4) 0.7681(4) 0.34398(14) 0.0448(8) Uani 1 1 d .
C24 C 0.3336(4) 0.6390(4) 0.30044(14) 0.0436(8) Uani 1 1 d .
H24 H 0.4249 0.5496 0.3139 0.052 Uiso 1 1 calc R
C25 C 0.3045(4) 0.6417(3) 0.23802(14) 0.0374(7) Uani 1 1 d .
C26 C 0.2595(4) 0.7696(4) 0.41185(14) 0.0491(9) Uani 1 1 d .
C27 C 0.2897(5) 0.8954(4) 0.43180(17) 0.0625(10) Uani 1 1 d .
H27 H 0.2926 0.9760 0.4022 0.075 Uiso 1 1 calc R
C28 C 0.3157(5) 0.9045(5) 0.49431(18) 0.0696(11) Uani 1 1 d .
H28 H 0.3404 0.9881 0.5057 0.084 Uiso 1 1 calc R
C29 C 0.3053(4) 0.7895(4) 0.54073(16) 0.0543(9) Uani 1 1 d .
C30 C 0.3237(5) 0.8023(5) 0.60699(17) 0.0661(11) Uani 1 1 d .
H30 H 0.3543 0.8818 0.6185 0.079 Uiso 1 1 calc R
C31 C 0.2971(5) 0.7006(5) 0.65176(18) 0.0705(12) Uani 1 1 d .
H31 H 0.3033 0.7149 0.6948 0.085 Uiso 1 1 calc R
C32 C 0.2594(4) 0.5705(5) 0.63645(17) 0.0611(10) Uani 1 1 d .
C33 C 0.2320(5) 0.4631(6) 0.68285(19) 0.0763(12) Uani 1 1 d .
H33 H 0.2368 0.4758 0.7262 0.092 Uiso 1 1 calc R
C34 C 0.1980(5) 0.3384(6) 0.6654(2) 0.0812(13) Uani 1 1 d .
H34 H 0.1801 0.2678 0.6971 0.097 Uiso 1 1 calc R
C35 C 0.1900(5) 0.3166(5) 0.60105(19) 0.0750(12) Uani 1 1 d .
H35 H 0.1654 0.2327 0.5900 0.090 Uiso 1 1 calc R
C36 C 0.2189(4) 0.4207(5) 0.55261(17) 0.0602(10) Uani 1 1 d .
C37 C 0.2079(4) 0.4046(4) 0.48629(17) 0.0616(10) Uani 1 1 d .
H37 H 0.1913 0.3169 0.4738 0.074 Uiso 1 1 calc R
C38 C 0.2214(4) 0.5147(4) 0.44117(16) 0.0578(9) Uani 1 1 d .
H38 H 0.2100 0.5027 0.3986 0.069 Uiso 1 1 calc R
C39 C 0.2525(4) 0.6487(4) 0.45702(15) 0.0490(8) Uani 1 1 d .
C40 C 0.2712(4) 0.6636(4) 0.52240(15) 0.0503(9) Uani 1 1 d .
C41 C 0.2511(4) 0.5506(4) 0.57040(16) 0.0546(9) Uani 1 1 d .
O1 O 0.7135(3) 0.1970(3) 0.17395(11) 0.0595(7) Uani 1 1 d .

loop_
_atom_site_aniso_label
_atom_site_aniso_U_11
_atom_site_aniso_U_22
_atom_site_aniso_U_33
_atom_site_aniso_U_23
_atom_site_aniso_U_13
_atom_site_aniso_U_12
C1 0.038(2) 0.051(2) 0.0394(18) 0.0068(15) -0.0076(14) -0.0194(17)
C2 0.039(2) 0.063(2) 0.054(2) 0.0048(18) -0.0070(16) -0.0129(19)
C3 0.045(2) 0.089(3) 0.056(2) 0.002(2) -0.0020(17) -0.031(2)
C4 0.055(3) 0.073(3) 0.068(2) 0.0030(19) 0.0009(19) -0.038(2)
C5 0.048(2) 0.056(2) 0.062(2) 0.0009(17) -0.0029(17) -0.0240(19)
C6 0.0398(19) 0.0439(19) 0.0314(17) 0.0037(14) -0.0071(13) -0.0181(17)
C7 0.0337(18) 0.0408(17) 0.0355(17) 0.0024(14) -0.0043(13) -0.0152(15)
C8 0.0404(19) 0.0411(18) 0.0372(18) 0.0025(14) -0.0040(14) -0.0173(16)
C9 0.045(2) 0.050(2) 0.071(2) 0.0088(18) -0.0044(17) -0.0211(18)
C10 0.065(3) 0.062(3) 0.094(3) 0.006(2) 0.006(2) -0.033(2)
C11 0.090(3) 0.054(2) 0.074(3) 0.0066(19) 0.002(2) -0.042(3)
C12 0.067(3) 0.045(2) 0.064(2) 0.0033(17) -0.0046(19) -0.018(2)
C13 0.043(2) 0.0417(19) 0.0454(19) 0.0010(15) -0.0023(15) -0.0154(17)
C14 0.0374(18) 0.0453(19) 0.0379(18) 0.0065(14) -0.0036(14) -0.0203(16)
C15 0.045(2) 0.055(2) 0.042(2) -0.0010(16) -0.0036(15) -0.0208(17)
C16 0.057(2) 0.073(2) 0.038(2) 0.0040(18) -0.0093(17) -0.031(2)
C17 0.045(2) 0.068(2) 0.050(2) 0.0114(18) -0.0139(16) -0.024(2)
C18 0.041(2) 0.058(2) 0.049(2) 0.0074(17) -0.0093(16) -0.0204(17)
C19 0.0352(18) 0.0445(19) 0.0415(19) 0.0087(15) -0.0062(14) -0.0186(16)
C20 0.0369(18) 0.0424(18) 0.0421(19) 0.0046(15) -0.0082(14) -0.0191(16)
C21 0.043(2) 0.0444(19) 0.046(2) 0.0025(15) -0.0051(15) -0.0145(17)
C22 0.045(2) 0.0439(19) 0.047(2) -0.0060(15) 0.0010(15) -0.0143(17)
C23 0.047(2) 0.0458(19) 0.0396(19) 0.0021(15) -0.0017(15) -0.0208(17)
C24 0.0381(19) 0.0456(19) 0.0422(19) 0.0076(15) -0.0074(15) -0.0145(16)
C25 0.0364(18) 0.0408(18) 0.0381(18) 0.0064(14) -0.0065(14) -0.0202(15)
C26 0.049(2) 0.052(2) 0.0384(19) -0.0049(16) -0.0042(15) -0.0154(18)
C27 0.078(3) 0.062(2) 0.052(2) -0.0008(18) -0.0132(19) -0.034(2)
C28 0.082(3) 0.068(3) 0.064(3) -0.011(2) -0.014(2) -0.035(2)
C29 0.051(2) 0.058(2) 0.043(2) -0.0055(17) -0.0076(16) -0.0125(19)
C30 0.061(3) 0.073(3) 0.051(2) -0.008(2) -0.0120(19) -0.014(2)
C31 0.052(2) 0.086(3) 0.049(2) -0.014(2) -0.0149(18) -0.004(2)
C32 0.044(2) 0.075(3) 0.043(2) 0.002(2) -0.0068(16) -0.008(2)
C33 0.065(3) 0.102(3) 0.050(2) 0.010(2) -0.0072(19) -0.028(3)
C34 0.071(3) 0.111(4) 0.056(3) 0.031(2) -0.008(2) -0.040(3)
C35 0.072(3) 0.087(3) 0.064(3) 0.022(2) -0.010(2) -0.036(2)
C36 0.049(2) 0.072(3) 0.048(2) 0.0133(19) -0.0086(16) -0.017(2)
C37 0.064(3) 0.063(2) 0.055(2) 0.0062(18) -0.0079(18) -0.028(2)
C38 0.065(2) 0.068(2) 0.044(2) 0.0003(18) -0.0063(17) -0.033(2)
C39 0.045(2) 0.055(2) 0.042(2) -0.0025(16) -0.0018(15) -0.0191(18)
C40 0.043(2) 0.057(2) 0.041(2) -0.0027(17) -0.0060(15) -0.0119(18)
C41 0.038(2) 0.069(2) 0.045(2) 0.0001(18) -0.0052(15) -0.0135(19)
O1 0.0394(14) 0.0471(14) 0.0794(17) 0.0082(12) 0.0005(11) -0.0125(12)

loop_
_atom_type_symbol
_atom_type_description
_atom_type_scat_dispersion_real
_atom_type_scat_dispersion_imag
_atom_type_scat_source
C C 0.0033 0.0016 'International Tables Vol C Tables 4.2.6.8 and 6.1.1.4'
H H 0.0000 0.0000 'International Tables Vol C Tables 4.2.6.8 and 6.1.1.4'
O O 0.0106 0.0060 'International Tables Vol C Tables 4.2.6.8 and 6.1.1.4'

loop_
_geom_angle_atom_site_label_1
_geom_angle_atom_site_label_2
_geom_angle_atom_site_label_3
_geom_angle
C6 C1 O1 123.6(3)
C6 C1 C2 121.6(3)
O1 C1 C2 114.8(3)
C3 C2 C1 120.0(3)
C3 C2 H2 120.0
C1 C2 H2 120.0
C2 C3 C4 119.2(3)
C2 C3 H3 120.4
C4 C3 H3 120.4
C5 C4 C3 120.0(4)
C5 C4 H4 120.0
C3 C4 H4 120.0
C4 C5 C6 122.2(3)
C4 C5 H5 118.9
C6 C5 H5 118.9
C1 C6 C5 116.9(3)
C1 C6 C7 122.4(3)
C5 C6 C7 120.6(3)
C6 C7 C8 110.0(2)
C6 C7 C25 112.0(2)
C8 C7 C25 110.8(2)
C6 C7 C14 111.0(2)
C8 C7 C14 112.2(2)
C25 C7 C14 100.5(2)
C13 C8 C9 116.9(3)
C13 C8 C7 122.4(3)
C9 C8 C7 120.7(3)
C10 C9 C8 121.9(3)
C10 C9 H9 119.0
C8 C9 H9 119.0
C9 C10 C11 119.8(4)
C9 C10 H10 120.1
C11 C10 H10 120.1
C12 C11 C10 119.6(4)
C12 C11 H11 120.2
C10 C11 H11 120.2
C11 C12 C13 119.5(3)
C11 C12 H12 120.2
C13 C12 H12 120.2
C8 C13 O1 123.4(3)
C8 C13 C12 122.2(3)
O1 C13 C12 114.4(3)
C15 C14 C19 121.2(3)
C15 C14 C7 127.7(3)
C19 C14 C7 111.0(3)
C14 C15 C16 118.8(3)
C14 C15 H15 120.6
C16 C15 H15 120.6
C17 C16 C15 120.3(3)
C17 C16 H16 119.8
C15 C16 H16 119.8
C18 C17 C16 120.9(3)
C18 C17 H17 119.5
C16 C17 H17 119.5
C17 C18 C19 118.8(3)
C17 C18 H18 120.6
C19 C18 H18 120.6
C14 C19 C18 119.8(3)
C14 C19 C20 108.9(2)
C18 C19 C20 131.3(3)
C21 C20 C25 119.2(3)
C21 C20 C19 132.7(3)
C25 C20 C19 108.1(3)
C22 C21 C20 119.3(3)
C22 C21 H21 120.3
C20 C21 H21 120.3
C21 C22 C23 122.1(3)
C21 C22 H22 118.9
C23 C22 H22 118.9
C24 C23 C22 117.7(3)
C24 C23 C26 122.0(3)
C22 C23 C26 120.3(3)
C25 C24 C23 120.9(3)
C25 C24 H24 119.6
C23 C24 H24 119.6
C24 C25 C20 120.8(3)
C24 C25 C7 127.8(3)
C20 C25 C7 111.5(3)
C27 C26 C39 119.1(3)
C27 C26 C23 119.4(3)
C39 C26 C23 121.5(3)
C28 C27 C26 121.8(3)
C28 C27 H27 119.1
C26 C27 H27 119.1
C27 C28 C29 120.6(4)
C27 C28 H28 119.7
C29 C28 H28 119.7
C40 C29 C28 118.8(3)
C40 C29 C30 120.0(3)
C28 C29 C30 121.2(4)
C31 C30 C29 120.0(4)
C31 C30 H30 120.0
C29 C30 H30 120.0
C30 C31 C32 122.7(4)
C30 C31 H31 118.6
C32 C31 H31 118.6
C33 C32 C41 119.2(4)
C33 C32 C31 123.1(4)
C41 C32 C31 117.7(4)
C34 C33 C32 120.9(4)
C34 C33 H33 119.6
C32 C33 H33 119.6
C33 C34 C35 120.8(4)
C33 C34 H34 119.6
C35 C34 H34 119.6
C34 C35 C36 120.3(4)
C34 C35 H35 119.9
C36 C35 H35 119.9
C35 C36 C41 119.2(4)
C35 C36 C37 121.9(4)
C41 C36 C37 118.8(3)
C38 C37 C36 121.2(4)
C38 C37 H37 119.4
C36 C37 H37 119.4
C37 C38 C39 121.9(3)
C37 C38 H38 119.0
C39 C38 H38 119.0
C26 C39 C40 118.7(3)
C26 C39 C38 123.3(3)
C40 C39 C38 118.0(3)
C29 C40 C39 120.9(3)
C29 C40 C41 119.2(3)
C39 C40 C41 119.9(3)
C36 C41 C32 119.7(3)
C36 C41 C40 120.1(3)
C32 C41 C40 120.2(4)
C1 O1 C13 117.6(2)

loop_
_geom_bond_atom_site_label_1
_geom_bond_atom_site_label_2
_geom_bond_distance
C1 C6 1.366(4)
C1 O1 1.372(4)
C1 C2 1.394(5)
C2 C3 1.367(5)
C2 H2 0.9300
C3 C4 1.375(5)
C3 H3 0.9300
C4 C5 1.368(5)
C4 H4 0.9300
C5 C6 1.386(4)
C5 H5 0.9300
C6 C7 1.510(4)
C7 C8 1.510(4)
C7 C25 1.523(4)
C7 C14 1.541(4)
C8 C13 1.365(4)
C8 C9 1.397(4)
C9 C10 1.366(5)
C9 H9 0.9300
C10 C11 1.380(5)
C10 H10 0.9300
C11 C12 1.372(5)
C11 H11 0.9300
C12 C13 1.387(5)
C12 H12 0.9300
C13 O1 1.384(4)
C14 C15 1.378(4)
C14 C19 1.393(4)
C15 C16 1.392(4)
C15 H15 0.9300
C16 C17 1.386(4)
C16 H16 0.9300
C17 C18 1.386(4)
C17 H17 0.9300
C18 C19 1.395(4)
C18 H18 0.9300
C19 C20 1.469(4)
C20 C21 1.381(4)
C20 C25 1.406(4)
C21 C22 1.381(4)
C21 H21 0.9300
C22 C23 1.400(4)
C22 H22 0.9300
C23 C24 1.389(4)
C23 C26 1.491(4)
C24 C25 1.369(4)
C24 H24 0.9300
C26 C27 1.383(5)
C26 C39 1.412(4)
C27 C28 1.378(5)
C27 H27 0.9300
C28 C29 1.396(5)
C28 H28 0.9300
C29 C40 1.392(5)
C29 C30 1.439(5)
C30 C31 1.331(5)
C30 H30 0.9300
C31 C32 1.426(5)
C31 H31 0.9300
C32 C33 1.392(5)
C32 C41 1.420(5)
C33 C34 1.376(6)
C33 H33 0.9300
C34 C35 1.388(5)
C34 H34 0.9300
C35 C36 1.401(5)
C35 H35 0.9300
C36 C41 1.412(5)
C36 C37 1.425(5)
C37 C38 1.354(4)
C37 H37 0.9300
C38 C39 1.428(5)
C38 H38 0.9300
C39 C40 1.425(4)
C40 C41 1.428(5)
